data_1559087
loop_
_publ_author_name
'S\/otofte, Inger'
'Crossland, Ingolf'

_publ_section_title
;
 The Crystal Structures of 2-Phenyl-3,3-dimethyl-1,1-dichlorocyclopropane
 (I), 2-p-Chlorophenyl-3,3-dimethyl-1,1-dichlorocyclopropane (II) and
 2-p-Chlorophenyl-3,3-dimethyl-1,1-dimethoxycyclopropane (III)
;
_journal_name_full 'Acta Chemica Scandinavica'
_journal_page_first 131
_journal_page_last 137
_journal_paper_doi 10.3891/acta.chem.scand.46-0131
_journal_volume 46
_journal_year 1992
_chemical_formula_sum 'C11 H11 Cl3'
_chemical_formula_weight 249.6
_chemical_name_common
;
2-p-Chlorophenyl-3,3-dimethyl-1,1-dichlorocyclopropane
;
_space_group_IT_number 14
_space_group_name_Hall '-P 2yn'
_space_group_name_H-M_alt 'P 1 21/n 1'
_symmetry_cell_setting monoclinic
_symmetry_Int_Tables_number 14
_symmetry_space_group_name_Hall '-P 2yn'
_symmetry_space_group_name_H-M 'P 1 21/n 1'
_cell_angle_alpha 90.
_cell_angle_beta 94.04(3)
_cell_angle_gamma 90.
_cell_formula_units_Z 4
_cell_length_a 6.466(2)
_cell_length_b 14.172(2)
_cell_length_c 12.210(6)
_cell_volume 1116.1(7)
_diffrn_ambient_temperature 120
_diffrn_radiation_probe x-ray
_diffrn_radiation_type MoK\a
_diffrn_radiation_wavelength 0.71069
_exptl_absorpt_coefficient_mu 0.781
_exptl_crystal_density_diffrn 1.46
_exptl_crystal_F_000 512
_refine_ls_number_parameters 171
_refine_ls_number_reflns 2831
_refine_ls_R_factor_gt 0.024
_refine_ls_wR_factor_gt 0.034
_cod_data_source_file Acta-Chem-Scand-1992-46-131-2.cif
_cod_data_source_block 2
_cod_original_sg_symbol_H-M 'P 21/n'
_cod_database_code 1559087

loop_
_space_group_symop_id
_space_group_symop_operation_xyz
1 x,y,z
2 1/2-x,1/2+y,1/2-z
3 -x,-y,-z
4 1/2+x,1/2-y,1/2+z

loop_
_atom_site_label
_atom_site_type_symbol
_atom_site_thermal_displace_type
_atom_site_fract_x
_atom_site_fract_y
_atom_site_fract_z
_atom_site_occupancy
_atom_site_U_iso_or_equiv
_atom_site_calc_flag
_atom_site_refinement_flags
_atom_site_disorder_assembly
_atom_site_disorder_group
Cl1 Cl Uiso 0.54440(5) 0.36780(2) 0.44910(2) 1.000 0.0205(1) . . . .
Cl2 Cl Uiso 0.12480(5) 0.30420(2) 0.47520(2) 1.000 0.0193(1) . . . .
Cl3 Cl Uiso -0.35780(5) 0.49180(2) 0.89350(3) 1.000 0.0233(1) . . . .
C1 C Uiso 0.3689(2) 0.32780(10) 0.54320(10) 1.000 0.0149(3) . . . .
C2 C Uiso 0.3814(2) 0.37040(10) 0.65640(10) 1.000 0.0144(3) . . . .
C3 C Uiso 0.4442(2) 0.26720(10) 0.63980(10) 1.000 0.0149(3) . . . .
C4 C Uiso 0.6731(2) 0.24420(10) 0.65520(10) 1.000 0.0195(4) . . . .
C5 C Uiso 0.3027(2) 0.18850(10) 0.67390(10) 1.000 0.0195(4) . . . .
C6 C Uiso 0.1949(2) 0.39960(10) 0.71350(10) 1.000 0.0143(3) . . . .
C7 C Uiso 0.0547(2) 0.46530(10) 0.66700(10) 1.000 0.0155(3) . . . .
C8 C Uiso -0.1147(2) 0.49470(10) 0.72200(10) 1.000 0.0163(3) . . . .
C9 C Uiso -0.1424(2) 0.45770(10) 0.82520(10) 1.000 0.0162(3) . . . .
C10 C Uiso -0.0033(2) 0.39400(10) 0.87440(10) 1.000 0.0198(4) . . . .
C11 C Uiso 0.1648(2) 0.36520(10) 0.81850(10) 1.000 0.0184(4) . . . .
H1 H Uiso 0.498(3) 0.4130(10) 0.6660(10) 1.000 0.018(4) . . . .
H2 H Uiso 0.705(3) 0.1930(10) 0.615(2) 1.000 0.039(5) . . . .
H3 H Uiso 0.708(3) 0.2270(10) 0.7350(10) 1.000 0.027(4) . . . .
H4 H Uiso 0.762(3) 0.2960(10) 0.6360(10) 1.000 0.025(4) . . . .
H5 H Uiso 0.309(3) 0.1350(10) 0.6270(10) 1.000 0.029(5) . . . .
H6 H Uiso 0.334(3) 0.1700(10) 0.7500(10) 1.000 0.030(5) . . . .
H7 H Uiso 0.161(3) 0.2080(10) 0.6690(10) 1.000 0.020(4) . . . .
H8 H Uiso 0.075(3) 0.4930(10) 0.597(2) 1.000 0.029(5) . . . .
H9 H Uiso -0.205(3) 0.5370(10) 0.6910(10) 1.000 0.029(5) . . . .
H11 H Uiso -0.015(3) 0.3690(10) 0.9480(10) 1.000 0.032(5) . . . .
H12 H Uiso 0.260(3) 0.3240(10) 0.8530(10) 1.000 0.027(4) . . . .

loop_
_atom_type_symbol
_atom_type_description
_atom_type_scat_dispersion_real
_atom_type_scat_dispersion_imag
_atom_type_scat_source
C C 0.0033 0.0016 ' International Tables Vol C Tables 4.2.6.8 and 6.1.1.4'
H H 0.0000 0.0000 ' International Tables Vol C Tables 4.2.6.8 and 6.1.1.4'
Cl Cl 0.1484 0.1585 ' International Tables Vol C Tables 4.2.6.8 and 6.1.1.4'

loop_
_geom_angle_atom_site_label_1
_geom_angle_atom_site_label_2
_geom_angle_atom_site_label_3
_geom_angle
_geom_angle_site_symmetry_1
_geom_angle_site_symmetry_2
_geom_angle_site_symmetry_3
_geom_angle_publ_flag
Cl1 C1 Cl2 110.48(7) . . . yes
Cl1 C1 C2 118.28(10) . . . yes
Cl1 C1 C3 120.27(10) . . . yes
Cl2 C1 C2 119.80(10) . . . yes
Cl2 C1 C3 119.22(10) . . . yes
C2 C1 C3 61.18(9) . . . no
C1 C2 C3 59.62(9) . . . no
C1 C2 C6 123.16(11) . . . no
C3 C2 C6 123.74(12) . . . no
C1 C3 C2 59.21(9) . . . no
C1 C3 C4 118.52(11) . . . no
C1 C3 C5 117.64(11) . . . no
C2 C3 C4 117.00(12) . . . no
C2 C3 C5 119.55(11) . . . no
C4 C3 C5 114.22(12) . . . no
C2 C6 C7 121.26(12) . . . no
C2 C6 C11 120.05(12) . . . no
C7 C6 C11 118.59(12) . . . no
C6 C7 C8 121.10(12) . . . no
C7 C8 C9 118.84(13) . . . no
Cl3 C9 C8 119.25(11) . . . yes
Cl3 C9 C10 119.42(10) . . . yes
C8 C9 C10 121.33(12) . . . no
C9 C10 C11 119.19(12) . . . no
C6 C11 C10 120.93(13) . . . no
C1 C2 H1 110.7(8) . . . no
C3 C2 H1 113.6(10) . . . no
C6 C2 H1 114.8(9) . . . no
C3 C4 H2 111.2(13) . . . no
C3 C4 H3 108.7(11) . . . no
C3 C4 H4 113.4(10) . . . no
H2 C4 H3 106.5(16) . . . no
H2 C4 H4 108.2(15) . . . no
H3 C4 H4 108.6(12) . . . no
C3 C5 H5 111.6(10) . . . no
C3 C5 H6 111.8(10) . . . no
C3 C5 H7 111.4(9) . . . no
H5 C5 H6 110.2(12) . . . no
H5 C5 H7 105.9(14) . . . no
H6 C5 H7 105.8(13) . . . no
C6 C7 H8 120.8(11) . . . no
C8 C7 H8 118.1(11) . . . no
C7 C8 H9 120.4(10) . . . no
C9 C8 H9 120.8(10) . . . no
C9 C10 H11 123.3(11) . . . no
C11 C10 H11 117.5(11) . . . no
C6 C11 H12 120.3(9) . . . no
C10 C11 H12 118.7(9) . . . no

loop_
_geom_bond_atom_site_label_1
_geom_bond_atom_site_label_2
_geom_bond_distance
_geom_bond_site_symmetry_1
_geom_bond_site_symmetry_2
_geom_bond_publ_flag
Cl1 C1 1.7643(16) . . yes
Cl2 C1 1.7629(16) . . yes
Cl3 C9 1.7414(16) . . yes
C1 C2 1.5052(19) . . no
C1 C3 1.512(2) . . no
C2 C3 1.535(2) . . no
C2 C6 1.493(2) . . no
C3 C4 1.514(2) . . no
C3 C5 1.519(2) . . no
C6 C7 1.392(2) . . no
C6 C11 1.3980(19) . . no
C7 C8 1.3885(19) . . no
C8 C9 1.3880(19) . . no
C9 C10 1.382(2) . . no
C10 C11 1.3851(19) . . no
C2 H1 0.967(18) . . no
C4 H2 0.908(18) . . no
C4 H3 1.014(13) . . no
C4 H4 0.971(16) . . no
C5 H5 0.953(14) . . no
C5 H6 0.973(13) . . no
C5 H7 0.955(19) . . no
C7 H8 0.96(2) . . no
C8 H9 0.901(16) . . no
C10 H11 0.974(13) . . no
C11 H12 0.928(16) . . no

loop_
_geom_hbond_atom_site_label_D
_geom_hbond_atom_site_label_H
_geom_hbond_atom_site_label_A
_geom_hbond_distance_DH
_geom_hbond_distance_HA
_geom_hbond_distance_DA
_geom_hbond_angle_DHA
_geom_hbond_site_symmetry_A
_geom_hbond_publ_flag
C4 H4 Cl1 0.971(16) 2.788(14) 3.130(2) 101.6(11) . yes
C5 H7 Cl2 0.955(19) 2.727(13) 3.083(2) 102.9(10) . yes

loop_
_geom_torsion_atom_site_label_1
_geom_torsion_atom_site_label_2
_geom_torsion_atom_site_label_3
_geom_torsion_atom_site_label_4
_geom_torsion
_geom_torsion_site_symmetry_1
_geom_torsion_site_symmetry_2
_geom_torsion_site_symmetry_3
_geom_torsion_site_symmetry_4
_geom_torsion_publ_flag
Cl1 C1 C2 C3 -110.94(12) . . . . no
Cl1 C1 C2 C6 136.35(12) . . . . no
Cl2 C1 C2 C3 109.09(12) . . . . no
Cl2 C1 C2 C6 -3.63(19) . . . . no
C3 C1 C2 C6 -112.71(15) . . . . no
Cl1 C1 C3 C2 107.75(12) . . . . no
Cl1 C1 C3 C4 1.63(17) . . . . no
Cl1 C1 C3 C5 -142.61(11) . . . . no
Cl2 C1 C3 C2 -110.01(12) . . . . no
Cl2 C1 C3 C4 143.87(11) . . . . no
Cl2 C1 C3 C5 -0.37(16) . . . . no
C2 C1 C3 C4 -106.12(14) . . . . no
C2 C1 C3 C5 109.64(13) . . . . no
C1 C2 C3 C4 108.67(13) . . . . no
C1 C2 C3 C5 -106.43(13) . . . . no
C6 C2 C3 C1 111.77(14) . . . . no
C6 C2 C3 C4 -139.56(12) . . . . no
C6 C2 C3 C5 5.34(18) . . . . no
C1 C2 C6 C7 -57.8(2) . . . . no
C1 C2 C6 C11 126.05(15) . . . . no
C3 C2 C6 C7 -130.93(14) . . . . no
C3 C2 C6 C11 52.91(18) . . . . no
C2 C6 C7 C8 -177.77(13) . . . . no
C11 C6 C7 C8 -1.6(2) . . . . no
C2 C6 C11 C10 177.72(13) . . . . no
C7 C6 C11 C10 1.5(2) . . . . no
C6 C7 C8 C9 0.3(2) . . . . no
C7 C8 C9 Cl3 -178.41(11) . . . . no
C7 C8 C9 C10 1.2(2) . . . . no
Cl3 C9 C10 C11 178.30(11) . . . . no
C8 C9 C10 C11 -1.3(2) . . . . no
C9 C10 C11 C6 -0.1(2) . . . . no
